data_4500191
loop_
_publ_author_name
'Chen, Shui-Sheng'
'Lv, Gao-Chao'
'Fan, Jian'
'Okamura, Taka-aki'
'Chen, Min'
'Sun, Wei-Yin'

_publ_section_title
;
 Entangled Coordination Frameworks with 1,4-Di(1H-imidazol-4-yl)benzene
;
_journal_issue 4
_journal_name_full 'Crystal Growth &amp; Design'
_journal_page_first 1082
_journal_paper_doi 10.1021/cg1012439
_journal_volume 11
_journal_year 2011
_chemical_formula_sum 'C26 H22 N8 Ni O4'
_chemical_formula_weight 569.23
_chemical_name_systematic
; 
 ? 
;
_space_group_IT_number 14
_symmetry_cell_setting monoclinic
_symmetry_space_group_name_Hall '-P 2ybc'
_symmetry_space_group_name_H-M 'P 1 21/c 1'
_atom_sites_solution_hydrogens geom
_atom_sites_solution_primary direct
_atom_sites_solution_secondary difmap
_audit_creation_method SHELXL-97
_cell_angle_alpha 90.00
_cell_angle_beta 101.268(2)
_cell_angle_gamma 90.00
_cell_formula_units_Z 2
_cell_length_a 7.2995(7)
_cell_length_b 11.8735(12)
_cell_length_c 13.8868(14)
_cell_measurement_reflns_used 4449
_cell_measurement_temperature 293(2)
_cell_measurement_theta_max 28.31
_cell_measurement_theta_min 2.27
_cell_volume 1180.4(2)
_computing_cell_refinement SMART
_computing_data_collection 'SMART (Bruker, 2000)'
_computing_data_reduction 'SAINT (Bruker, 2000)'
_computing_molecular_graphics SHELXTL
_computing_publication_material SHELXTL
_computing_structure_refinement SHELXTL
_computing_structure_solution 'SHELXTL (Bruker, 2000)'
_diffrn_ambient_temperature 293(2)
_diffrn_measured_fraction_theta_full 0.996
_diffrn_measured_fraction_theta_max 0.932
_diffrn_radiation_monochromator graphite
_diffrn_radiation_source 'fine-focus sealed tube'
_diffrn_radiation_type MoK\a
_diffrn_radiation_wavelength 0.71073
_diffrn_reflns_av_R_equivalents 0.0446
_diffrn_reflns_av_sigmaI/netI 0.0355
_diffrn_reflns_limit_h_max 9
_diffrn_reflns_limit_h_min -8
_diffrn_reflns_limit_k_max 15
_diffrn_reflns_limit_k_min -15
_diffrn_reflns_limit_l_max 18
_diffrn_reflns_limit_l_min -16
_diffrn_reflns_number 6894
_diffrn_reflns_theta_full 25.00
_diffrn_reflns_theta_max 28.31
_diffrn_reflns_theta_min 2.28
_exptl_absorpt_coefficient_mu 0.876
_exptl_absorpt_correction_T_max 0.8946
_exptl_absorpt_correction_T_min 0.8173
_exptl_absorpt_correction_type multi-scan
_exptl_absorpt_process_details 'SADANS; Bruker, 2000'
_exptl_crystal_colour green
_exptl_crystal_density_diffrn 1.602
_exptl_crystal_density_method 'not measured'
_exptl_crystal_description block
_exptl_crystal_F_000 588
_exptl_crystal_size_max 0.24
_exptl_crystal_size_mid 0.18
_exptl_crystal_size_min 0.13
_refine_diff_density_max 0.451
_refine_diff_density_min -0.484
_refine_diff_density_rms 0.065
_refine_ls_extinction_method none
_refine_ls_goodness_of_fit_ref 1.006
_refine_ls_hydrogen_treatment constr
_refine_ls_matrix_type full
_refine_ls_number_parameters 178
_refine_ls_number_reflns 2743
_refine_ls_number_restraints 0
_refine_ls_restrained_S_all 1.006
_refine_ls_R_factor_all 0.0354
_refine_ls_R_factor_gt 0.0327
_refine_ls_shift/su_max 0.000
_refine_ls_shift/su_mean 0.000
_refine_ls_structure_factor_coef Fsqd
_refine_ls_weighting_details 'calc w=1/[\s^2^(Fo^2^)+(0.0430P)^2^+0.5656P] where P=(Fo^2^+2Fc^2^)/3'
_refine_ls_weighting_scheme calc
_refine_ls_wR_factor_gt 0.0838
_refine_ls_wR_factor_ref 0.0855
_reflns_number_gt 2525
_reflns_number_total 2743
_reflns_threshold_expression >2sigma(I)
_cod_data_source_file cg1012439_si_002.cif
_cod_data_source_block 2
_cod_depositor_comments
;
The following automatic conversions were performed:

'_symmetry_cell_setting' value 'Monoclinic' changed to 'monoclinic'
according to /home/saulius/struct/CIF-dictionaries/cif_core.dic
dictionary named 'cif_core.dic' version 2.4.1 from 2010-06-29.

Automatic conversion script
Id: cif_fix_values 1715 2011-07-08 13:25:40Z adriana 
;
_cod_original_sg_symbol_H-M 'P 21/c'
_cod_database_code 4500191

loop_
_symmetry_equiv_pos_as_xyz
'x, y, z'
'-x, y+1/2, -z+1/2'
'-x, -y, -z'
'x, -y-1/2, z-1/2'

loop_
_atom_site_label
_atom_site_type_symbol
_atom_site_fract_x
_atom_site_fract_y
_atom_site_fract_z
_atom_site_U_iso_or_equiv
_atom_site_adp_type
_atom_site_occupancy
_atom_site_symmetry_multiplicity
_atom_site_calc_flag
_atom_site_refinement_flags
Ni1 Ni 0.5000 1.0000 0.5000 0.01707(10) Uani 1 2 d S
C1 C 0.9298(2) 0.57680(14) 0.42779(13) 0.0281(4) Uani 1 1 d .
H1 H 0.8826 0.6282 0.3786 0.034 Uiso 1 1 calc R
C2 C 0.9363(2) 0.60560(13) 0.52525(13) 0.0232(3) Uani 1 1 d .
C3 C 1.0076(3) 0.52707(15) 0.59746(14) 0.0283(4) Uani 1 1 d .
H3 H 1.0132 0.5446 0.6632 0.034 Uiso 1 1 calc R
C4 C 0.8593(2) 0.71327(13) 0.54967(12) 0.0222(3) Uani 1 1 d .
C5 C 0.7582(2) 0.79336(13) 0.49142(12) 0.0241(3) Uani 1 1 d .
H5 H 0.7355 0.7936 0.4231 0.029 Uiso 1 1 calc R
C6 C 0.7597(2) 0.84248(14) 0.63963(13) 0.0286(4) Uani 1 1 d .
H6 H 0.7393 0.8821 0.6944 0.034 Uiso 1 1 calc R
C7 C 0.5331(2) 1.08323(14) 0.93644(12) 0.0246(3) Uani 1 1 d .
H7 H 0.5554 1.1397 0.8937 0.029 Uiso 1 1 calc R
C8 C 0.4522(2) 0.98239(13) 0.89838(12) 0.0217(3) Uani 1 1 d .
C9 C 0.4194(2) 0.89917(14) 0.96371(12) 0.0246(3) Uani 1 1 d .
H9 H 0.3651 0.8313 0.9398 0.030 Uiso 1 1 calc R
C10 C 0.4078(2) 0.96550(14) 0.79226(12) 0.0234(3) Uani 1 1 d .
C11 C 0.4595(2) 1.02516(15) 0.71811(13) 0.0252(3) Uani 1 1 d .
H11 H 0.5299 1.0910 0.7266 0.030 Uiso 1 1 calc R
C12 C 0.2995(2) 0.88573(15) 0.64970(13) 0.0278(4) Uani 1 1 d .
H12 H 0.2376 0.8355 0.6030 0.033 Uiso 1 1 calc R
C13 C 0.8344(2) 1.12802(14) 0.62044(13) 0.0268(4) Uani 1 1 d .
H13 H 0.9151 1.0729 0.6058 0.032 Uiso 1 1 calc R
N1 N 0.69486(19) 0.87335(11) 0.54846(10) 0.0229(3) Uani 1 1 d .
N2 N 0.8588(2) 0.74700(12) 0.64405(11) 0.0272(3) Uani 1 1 d .
H2 H 0.9126 0.7129 0.6967 0.033 Uiso 1 1 calc R
N3 N 0.3930(2) 0.97456(12) 0.62870(10) 0.0238(3) Uani 1 1 d .
N4 N 0.3047(2) 0.87651(12) 0.74669(11) 0.0286(3) Uani 1 1 d .
H4 H 0.2530 0.8244 0.7752 0.034 Uiso 1 1 calc R
O1 O 0.67127(16) 1.12581(10) 0.57414(9) 0.0268(3) Uani 1 1 d .
O2 O 0.89928(19) 1.19778(11) 0.68493(10) 0.0373(3) Uani 1 1 d .

loop_
_atom_site_aniso_label
_atom_site_aniso_U_11
_atom_site_aniso_U_22
_atom_site_aniso_U_33
_atom_site_aniso_U_23
_atom_site_aniso_U_13
_atom_site_aniso_U_12
Ni1 0.02085(16) 0.01344(15) 0.01553(16) -0.00087(9) 0.00017(11) 0.00294(9)
C1 0.0319(9) 0.0216(8) 0.0294(9) 0.0047(7) 0.0024(7) 0.0086(6)
C2 0.0193(7) 0.0171(7) 0.0322(9) 0.0000(6) 0.0027(6) 0.0036(5)
C3 0.0325(9) 0.0243(8) 0.0273(9) -0.0009(7) 0.0040(7) 0.0074(7)
C4 0.0212(7) 0.0175(7) 0.0269(8) -0.0002(6) 0.0021(6) 0.0023(6)
C5 0.0284(8) 0.0194(8) 0.0238(8) -0.0014(6) 0.0032(6) 0.0048(6)
C6 0.0341(9) 0.0224(8) 0.0265(8) -0.0037(7) -0.0012(7) 0.0099(7)
C7 0.0304(8) 0.0222(8) 0.0215(8) 0.0028(6) 0.0059(6) -0.0026(6)
C8 0.0232(8) 0.0226(8) 0.0192(8) -0.0006(6) 0.0043(6) 0.0015(6)
C9 0.0290(8) 0.0206(8) 0.0235(8) -0.0024(6) 0.0038(6) -0.0024(6)
C10 0.0259(8) 0.0227(8) 0.0212(8) -0.0020(6) 0.0037(6) 0.0011(6)
C11 0.0311(9) 0.0232(8) 0.0210(8) -0.0019(6) 0.0044(7) -0.0002(6)
C12 0.0325(9) 0.0277(9) 0.0223(8) -0.0028(7) 0.0029(7) -0.0029(7)
C13 0.0294(8) 0.0214(8) 0.0282(9) -0.0024(7) 0.0022(7) 0.0007(6)
N1 0.0260(7) 0.0175(6) 0.0232(7) -0.0010(5) -0.0004(5) 0.0055(5)
N2 0.0299(7) 0.0227(7) 0.0253(7) 0.0015(6) -0.0037(6) 0.0092(6)
N3 0.0278(7) 0.0233(7) 0.0195(7) -0.0011(5) 0.0028(5) 0.0025(5)
N4 0.0355(8) 0.0282(7) 0.0218(7) -0.0002(6) 0.0046(6) -0.0076(6)
O1 0.0298(6) 0.0202(6) 0.0271(6) -0.0035(5) -0.0030(5) -0.0011(4)
O2 0.0387(7) 0.0324(7) 0.0339(7) -0.0091(6) -0.0095(6) -0.0027(5)

loop_
_atom_type_symbol
_atom_type_description
_atom_type_scat_dispersion_real
_atom_type_scat_dispersion_imag
_atom_type_scat_source
C C 0.0033 0.0016 'International Tables Vol C Tables 4.2.6.8 and 6.1.1.4'
H H 0.0000 0.0000 'International Tables Vol C Tables 4.2.6.8 and 6.1.1.4'
N N 0.0061 0.0033 'International Tables Vol C Tables 4.2.6.8 and 6.1.1.4'
O O 0.0106 0.0060 'International Tables Vol C Tables 4.2.6.8 and 6.1.1.4'
Ni Ni 0.3393 1.1124 'International Tables Vol C Tables 4.2.6.8 and 6.1.1.4'

loop_
_geom_angle_atom_site_label_1
_geom_angle_atom_site_label_2
_geom_angle_atom_site_label_3
_geom_angle
_geom_angle_site_symmetry_1
_geom_angle_site_symmetry_3
O1 Ni1 O1 180.0 . 3_676
O1 Ni1 N1 92.97(5) . .
O1 Ni1 N1 87.03(5) 3_676 .
O1 Ni1 N1 87.03(5) . 3_676
O1 Ni1 N1 92.97(5) 3_676 3_676
N1 Ni1 N1 180.0 . 3_676
O1 Ni1 N3 88.27(5) . .
O1 Ni1 N3 91.73(5) 3_676 .
N1 Ni1 N3 88.02(5) . .
N1 Ni1 N3 91.98(6) 3_676 .
O1 Ni1 N3 91.73(5) . 3_676
O1 Ni1 N3 88.27(5) 3_676 3_676
N1 Ni1 N3 91.98(6) . 3_676
N1 Ni1 N3 88.02(5) 3_676 3_676
N3 Ni1 N3 180.0 . 3_676
C3 C1 C2 121.11(16) 3_766 .
C3 C1 H1 119.4 3_766 .
C2 C1 H1 119.4 . .
C1 C2 C3 118.27(15) . .
C1 C2 C4 120.00(15) . .
C3 C2 C4 121.63(16) . .
C1 C3 C2 120.63(17) 3_766 .
C1 C3 H3 119.7 3_766 .
C2 C3 H3 119.7 . .
C5 C4 N2 105.09(14) . .
C5 C4 C2 131.15(16) . .
N2 C4 C2 123.35(14) . .
C4 C5 N1 110.08(15) . .
C4 C5 H5 125.0 . .
N1 C5 H5 125.0 . .
N1 C6 N2 111.70(16) . .
N1 C6 H6 124.1 . .
N2 C6 H6 124.1 . .
C9 C7 C8 121.12(15) 3_677 .
C9 C7 H7 119.4 3_677 .
C8 C7 H7 119.4 . .
C7 C8 C9 118.46(15) . .
C7 C8 C10 119.69(15) . .
C9 C8 C10 121.84(15) . .
C7 C9 C8 120.41(15) 3_677 .
C7 C9 H9 119.8 3_677 .
C8 C9 H9 119.8 . .
C11 C10 N4 104.99(15) . .
C11 C10 C8 130.70(16) . .
N4 C10 C8 124.25(15) . .
C10 C11 N3 110.68(15) . .
C10 C11 H11 124.7 . .
N3 C11 H11 124.7 . .
N3 C12 N4 111.83(15) . .
N3 C12 H12 124.1 . .
N4 C12 H12 124.1 . .
O1 C13 O2 125.49(16) . .
O1 C13 H13 117.3 . .
O2 C13 H13 117.3 . .
C6 N1 C5 105.33(13) . .
C6 N1 Ni1 127.27(12) . .
C5 N1 Ni1 126.64(11) . .
C6 N2 C4 107.79(14) . .
C6 N2 H2 126.1 . .
C4 N2 H2 126.1 . .
C12 N3 C11 104.80(14) . .
C12 N3 Ni1 126.54(12) . .
C11 N3 Ni1 125.27(12) . .
C12 N4 C10 107.69(14) . .
C12 N4 H4 126.2 . .
C10 N4 H4 126.2 . .
C13 O1 Ni1 133.97(11) . .

loop_
_geom_bond_atom_site_label_1
_geom_bond_atom_site_label_2
_geom_bond_distance
_geom_bond_site_symmetry_2
Ni1 O1 2.0861(11) .
Ni1 O1 2.0861(11) 3_676
Ni1 N1 2.0889(13) .
Ni1 N1 2.0889(13) 3_676
Ni1 N3 2.1075(14) .
Ni1 N3 2.1075(14) 3_676
C1 C3 1.384(2) 3_766
C1 C2 1.388(2) .
C1 H1 0.9300 .
C2 C3 1.394(2) .
C2 C4 1.463(2) .
C3 C1 1.384(2) 3_766
C3 H3 0.9300 .
C4 C5 1.368(2) .
C4 N2 1.371(2) .
C5 N1 1.373(2) .
C5 H5 0.9300 .
C6 N1 1.314(2) .
C6 N2 1.340(2) .
C6 H6 0.9300 .
C7 C9 1.378(2) 3_677
C7 C8 1.393(2) .
C7 H7 0.9300 .
C8 C9 1.393(2) .
C8 C10 1.460(2) .
C9 C7 1.378(2) 3_677
C9 H9 0.9300 .
C10 C11 1.362(2) .
C10 N4 1.377(2) .
C11 N3 1.379(2) .
C11 H11 0.9300 .
C12 N3 1.319(2) .
C12 N4 1.344(2) .
C12 H12 0.9300 .
C13 O1 1.238(2) .
C13 O2 1.244(2) .
C13 H13 0.9300 .
N2 H2 0.8600 .
N4 H4 0.8600 .

loop_
_geom_torsion_atom_site_label_1
_geom_torsion_atom_site_label_2
_geom_torsion_atom_site_label_3
_geom_torsion_atom_site_label_4
_geom_torsion
_geom_torsion_site_symmetry_1
_geom_torsion_site_symmetry_4
C3 C1 C2 C3 0.0(3) 3_766 .
C3 C1 C2 C4 -176.45(16) 3_766 .
C1 C2 C3 C1 0.0(3) . 3_766
C4 C2 C3 C1 176.39(16) . 3_766
C1 C2 C4 C5 7.8(3) . .
C3 C2 C4 C5 -168.55(18) . .
C1 C2 C4 N2 179.27(16) . .
C3 C2 C4 N2 3.0(3) . .
N2 C4 C5 N1 -0.84(18) . .
C2 C4 C5 N1 171.82(16) . .
C9 C7 C8 C9 0.2(3) 3_677 .
C9 C7 C8 C10 -178.49(15) 3_677 .
C7 C8 C9 C7 -0.2(3) . 3_677
C10 C8 C9 C7 178.47(15) . 3_677
C7 C8 C10 C11 12.7(3) . .
C9 C8 C10 C11 -166.00(18) . .
C7 C8 C10 N4 -170.49(16) . .
C9 C8 C10 N4 10.8(3) . .
N4 C10 C11 N3 -0.72(19) . .
C8 C10 C11 N3 176.58(16) . .
N2 C6 N1 C5 -0.7(2) . .
N2 C6 N1 Ni1 169.76(11) . .
C4 C5 N1 C6 0.93(19) . .
C4 C5 N1 Ni1 -169.56(11) . .
O1 Ni1 N1 C6 61.81(15) . .
O1 Ni1 N1 C6 -118.19(15) 3_676 .
N3 Ni1 N1 C6 -26.35(15) . .
N3 Ni1 N1 C6 153.65(15) 3_676 .
O1 Ni1 N1 C5 -129.74(14) . .
O1 Ni1 N1 C5 50.26(14) 3_676 .
N3 Ni1 N1 C5 142.10(14) . .
N3 Ni1 N1 C5 -37.90(14) 3_676 .
N1 C6 N2 C4 0.1(2) . .
C5 C4 N2 C6 0.43(19) . .
C2 C4 N2 C6 -172.96(15) . .
N4 C12 N3 C11 -0.7(2) . .
N4 C12 N3 Ni1 159.21(12) . .
C10 C11 N3 C12 0.88(19) . .
C10 C11 N3 Ni1 -159.36(12) . .
O1 Ni1 N3 C12 -162.83(15) . .
O1 Ni1 N3 C12 17.17(15) 3_676 .
N1 Ni1 N3 C12 -69.80(15) . .
N1 Ni1 N3 C12 110.20(15) 3_676 .
O1 Ni1 N3 C11 -6.84(13) . .
O1 Ni1 N3 C11 173.16(13) 3_676 .
N1 Ni1 N3 C11 86.19(14) . .
N1 Ni1 N3 C11 -93.81(14) 3_676 .
N3 C12 N4 C10 0.3(2) . .
C11 C10 N4 C12 0.28(19) . .
C8 C10 N4 C12 -177.24(16) . .
O2 C13 O1 Ni1 -156.29(14) . .
N1 Ni1 O1 C13 6.99(17) . .
N1 Ni1 O1 C13 -173.01(17) 3_676 .
N3 Ni1 O1 C13 94.92(16) . .
N3 Ni1 O1 C13 -85.08(16) 3_676 .
